data_1573778
loop_
_publ_author_name
'Chandran, Aruna'
'Dominique, Nathaniel'
'Kaur, Gurkiran'
'Clark, Vincent'
'Nalaoh, Phattananawee'
'Aloisio, Mark D.'
'Ekowo, Lilian Chinenye'
'Jensen , Isabel M'
'Crudden, Cathleen'
'Arroyo-Curr\'as, Netzahualc\'oyotl'
'Jenkins, David'
'Camden, Jon'

_publ_section_title
;
 Forming N-Heterocyclic Carbene Monolayers: Not All Deposition Methods are
 the Same
;
_journal_name_full Nanoscale
_journal_paper_doi 10.1039/D4NR04428B
_journal_year 2025
_chemical_formula_moiety 'C13 H19 N2, C H O3, 7(H2 O)'
_chemical_formula_sum 'C14 H34 N2 O10'
_chemical_formula_weight 390.43
_space_group_crystal_system triclinic
_space_group_IT_number 2
_space_group_name_Hall '-P 1'
_space_group_name_H-M_alt 'P -1'
_atom_sites_solution_hydrogens mixed
_atom_sites_solution_primary dual
_audit_creation_date 2024-06-13
_audit_creation_method
;
Olex2 1.5
(compiled 2024.02.16 svn.r378c4104 for OlexSys, GUI svn.r6928)
;
_audit_update_record
;
2024-08-27 deposited with the CCDC.	2025-01-24 downloaded from the CCDC.
;
_cell_angle_alpha 63.784(2)
_cell_angle_beta 86.101(2)
_cell_angle_gamma 85.115(2)
_cell_formula_units_Z 2
_cell_length_a 8.0865(4)
_cell_length_b 11.5014(5)
_cell_length_c 12.6813(7)
_cell_measurement_reflns_used 9977
_cell_measurement_temperature 100.00
_cell_measurement_theta_max 70.12
_cell_measurement_theta_min 3.89
_cell_volume 1053.66(9)
_computing_cell_refinement 'SAINT V8.40B (?, 2016)'
_computing_data_reduction 'SAINT V8.40B (?, 2016)'
_computing_molecular_graphics 'Olex2 1.5 (Dolomanov et al., 2009)'
_computing_publication_material 'Olex2 1.5 (Dolomanov et al., 2009)'
_computing_structure_refinement 'SHELXL 2018/3 (Sheldrick, 2015)'
_computing_structure_solution 'SHELXT 2018/2 (Sheldrick, 2018)'
_diffrn_ambient_temperature 100.00
_diffrn_detector 'Bruker APEX2 area detector'
_diffrn_detector_area_resol_mean 7.9
_diffrn_detector_type 'CCD area detector'
_diffrn_measured_fraction_theta_full 0.991
_diffrn_measured_fraction_theta_max 0.989
_diffrn_measurement_device 'three-circle diffractometer'
_diffrn_measurement_device_type 'Bruker SMART APEX2 area detector'
_diffrn_measurement_method '\w and \f scans'
_diffrn_radiation_monochromator 'mirror optics'
_diffrn_radiation_probe x-ray
_diffrn_radiation_type CuK\a
_diffrn_radiation_wavelength 1.54178
_diffrn_reflns_av_R_equivalents 0.0355
_diffrn_reflns_av_unetI/netI 0.0267
_diffrn_reflns_Laue_measured_fraction_full 0.991
_diffrn_reflns_Laue_measured_fraction_max 0.989
_diffrn_reflns_limit_h_max 9
_diffrn_reflns_limit_h_min -8
_diffrn_reflns_limit_k_max 13
_diffrn_reflns_limit_k_min -13
_diffrn_reflns_limit_l_max 15
_diffrn_reflns_limit_l_min -15
_diffrn_reflns_number 16270
_diffrn_reflns_point_group_measured_fraction_full 0.991
_diffrn_reflns_point_group_measured_fraction_max 0.989
_diffrn_reflns_theta_full 67.679
_diffrn_reflns_theta_max 68.312
_diffrn_reflns_theta_min 3.888
_diffrn_source 'microfocus sealed X-ray tube'
_diffrn_source_current 1.1
_diffrn_source_power 0.05500000000000001
_diffrn_source_type 'Incoatec I\ms'
_diffrn_source_voltage 50.0
_diffrn_standards_number 0
_exptl_absorpt_coefficient_mu 0.886
_exptl_absorpt_correction_T_max 0.7533
_exptl_absorpt_correction_T_min 0.6342
_exptl_absorpt_correction_type multi-scan
_exptl_absorpt_process_details
;
SADABS-2016/2 (Bruker,2016/2) was used for absorption correction.
wR2(int) was 0.1044 before and 0.0523 after correction.
The Ratio of minimum to maximum transmission is 0.8419.
The \l/2 correction factor is Not present.
;
_exptl_crystal_colour 'clear light colourless'
_exptl_crystal_colour_lustre clear
_exptl_crystal_colour_modifier light
_exptl_crystal_colour_primary colourless
_exptl_crystal_density_diffrn 1.231
_exptl_crystal_description block
_exptl_crystal_F_000 424
_exptl_crystal_size_max 0.534
_exptl_crystal_size_mid 0.2
_exptl_crystal_size_min 0.026
_refine_diff_density_max 0.211
_refine_diff_density_min -0.251
_refine_diff_density_rms 0.047
_refine_ls_extinction_method none
_refine_ls_goodness_of_fit_ref 1.130
_refine_ls_hydrogen_treatment mixed
_refine_ls_matrix_type full
_refine_ls_number_parameters 293
_refine_ls_number_reflns 3838
_refine_ls_number_restraints 0
_refine_ls_restrained_S_all 1.130
_refine_ls_R_factor_all 0.0405
_refine_ls_R_factor_gt 0.0380
_refine_ls_shift/su_max 0.000
_refine_ls_shift/su_mean 0.000
_refine_ls_structure_factor_coef Fsqd
_refine_ls_weighting_details 'w=1/[\s^2^(Fo^2^)+(0.0197P)^2^+0.9753P] where P=(Fo^2^+2Fc^2^)/3'
_refine_ls_weighting_scheme calc
_refine_ls_wR_factor_gt 0.1001
_refine_ls_wR_factor_ref 0.1018
_reflns_Friedel_coverage 0.000
_reflns_number_gt 3561
_reflns_number_total 3838
_reflns_threshold_expression 'I > 2\s(I)'
_cod_data_source_file d4nr04428b2.cif
_cod_data_source_block pn3293_a
_cod_database_code 1573778
_shelx_shelxl_version_number 2018/3
_shelx_space_group_comment
;
The symmetry employed for this shelxl refinement is uniquely defined
by the following loop, which should always be used as a source of
symmetry information in preference to the above space-group names.
They are only intended as comments.
;
_shelx_estimated_absorpt_t_max 0.977
_shelx_estimated_absorpt_t_min 0.649
_olex2_refinement_description
;
1. Others
 Fixed Sof: H8B(0.5) H9AA(0.5) H9AB(0.5) H10B(0.5) H8C(0.5) H4B(0.5) H4C(0.5)
 H9BC(0.5) H10C(0.5) H6B(0.5) H6C(0.5) H9BD(0.5)
2.a Free rotating group:
 O4(H4A), O5(H5A,H5B), O6(H6A), O7(H7A,H7B), O8(H8B,H8A), O9(H9AA,H9AB),
 O10(H10B,H10A)
2.b Ternary CH refined with riding coordinates:
 C8(H8), C10(H10)
2.c Aromatic/amide H refined with riding coordinates:
 C2(H2), C3(H3), C4(H4), C5(H5), C7(H7)
2.d Idealised Me refined as rotating group:
 C9(H9A,H9B,H9C), C11(H11A,H11B,H11C), C12(H12A,H12B,H12C), C13(H13A,H13B,H13C)
2.e Idealised tetrahedral OH refined as rotating group:
 O1(H1)
;
_olex2_submission_special_instructions 'No special instructions were received'

loop_
_space_group_symop_operation_xyz
'x, y, z'
'-x, -y, -z'

loop_
_atom_site_label
_atom_site_type_symbol
_atom_site_fract_x
_atom_site_fract_y
_atom_site_fract_z
_atom_site_U_iso_or_equiv
_atom_site_adp_type
_atom_site_occupancy
_atom_site_site_symmetry_order
_atom_site_calc_flag
_atom_site_refinement_flags_posn
_atom_site_refinement_flags_adp
_atom_site_refinement_flags_occupancy
_atom_site_disorder_assembly
_atom_site_disorder_group
C1 C 0.2583(2) 0.10200(16) 0.43341(14) 0.0178(3) Uani 1 1 d . . . . .
C2 C 0.2414(2) 0.04898(17) 0.35517(16) 0.0227(4) Uani 1 1 d . . . . .
H2 H 0.224234 0.102159 0.273957 0.027 Uiso 1 1 calc R U . . .
C3 C 0.2508(2) -0.08477(18) 0.40177(17) 0.0265(4) Uani 1 1 d . . . . .
H3 H 0.240537 -0.124517 0.351078 0.032 Uiso 1 1 calc R U . . .
C4 C 0.2752(2) -0.16363(18) 0.52145(17) 0.0279(4) Uani 1 1 d . . . . .
H4 H 0.282912 -0.255268 0.549265 0.033 Uiso 1 1 calc R U . . .
C5 C 0.2882(2) -0.11236(17) 0.60027(16) 0.0231(4) Uani 1 1 d . . . . .
H5 H 0.302049 -0.165958 0.681804 0.028 Uiso 1 1 calc R U . . .
C6 C 0.2799(2) 0.02281(16) 0.55316(14) 0.0179(3) Uani 1 1 d . . . . .
C7 C 0.2826(2) 0.22632(16) 0.52306(14) 0.0177(3) Uani 1 1 d . . . . .
H7 H 0.289307 0.300830 0.536336 0.021 Uiso 1 1 calc R U . . .
C8 C 0.3062(2) 0.06001(17) 0.73520(14) 0.0203(4) Uani 1 1 d . . . . .
H8 H 0.390255 -0.015255 0.765284 0.024 Uiso 1 1 calc R U . . .
C9 C 0.3637(2) 0.16682(19) 0.76066(16) 0.0272(4) Uani 1 1 d . . . . .
H9A H 0.277747 0.238131 0.738591 0.041 Uiso 1 1 calc R U . . .
H9B H 0.466509 0.198990 0.715092 0.041 Uiso 1 1 calc R U . . .
H9C H 0.383925 0.132412 0.844745 0.041 Uiso 1 1 calc R U . . .
C10 C 0.2373(2) 0.35197(16) 0.30862(14) 0.0196(4) Uani 1 1 d . . . . .
H10 H 0.255797 0.425296 0.327774 0.023 Uiso 1 1 calc R U . . .
C11 C 0.3652(2) 0.35728(18) 0.21318(15) 0.0255(4) Uani 1 1 d . . . . .
H11A H 0.345900 0.290127 0.188461 0.038 Uiso 1 1 calc R U . . .
H11B H 0.476969 0.342260 0.243971 0.038 Uiso 1 1 calc R U . . .
H11C H 0.355266 0.442874 0.145619 0.038 Uiso 1 1 calc R U . . .
C12 C 0.1388(2) 0.01376(18) 0.79589(15) 0.0253(4) Uani 1 1 d . . . . .
H12A H 0.149078 -0.023095 0.881304 0.038 Uiso 1 1 calc R U . . .
H12B H 0.103877 -0.052693 0.774984 0.038 Uiso 1 1 calc R U . . .
H12C H 0.056046 0.087352 0.770366 0.038 Uiso 1 1 calc R U . . .
C13 C 0.0588(2) 0.3695(2) 0.27028(18) 0.0343(5) Uani 1 1 d . . . . .
H13A H 0.042075 0.453443 0.201564 0.051 Uiso 1 1 calc R U . . .
H13B H -0.017309 0.366746 0.334758 0.051 Uiso 1 1 calc R U . . .
H13C H 0.036788 0.299558 0.249859 0.051 Uiso 1 1 calc R U . . .
C14 C 0.8183(2) 0.39974(16) 0.59909(15) 0.0184(3) Uani 1 1 d . . . . .
N1 N 0.29340(17) 0.10489(13) 0.60608(12) 0.0176(3) Uani 1 1 d . . . . .
N2 N 0.26086(17) 0.22966(13) 0.41805(12) 0.0176(3) Uani 1 1 d . . . . .
O1 O 0.96955(15) 0.36176(13) 0.64249(11) 0.0286(3) Uani 1 1 d . . . . .
H1 H 1.039118 0.411080 0.595233 0.043 Uiso 1 1 calc R U . . .
O2 O 0.70021(15) 0.34100(11) 0.66389(10) 0.0220(3) Uani 1 1 d . . . . .
O3 O 0.80434(14) 0.49262(11) 0.49705(10) 0.0215(3) Uani 1 1 d . . . . .
O4 O 0.77137(17) 0.17987(14) 0.88793(11) 0.0231(3) Uani 1 1 d G . . . .
H4A H 0.756063 0.231107 0.813982 0.035 Uiso 1 1 d G U . . .
O5 O 0.42575(16) 0.50614(12) 0.65251(11) 0.0246(3) Uani 1 1 d G . . . .
H5A H 0.357640 0.505054 0.602748 0.037 Uiso 1 1 d G U . . .
H5B H 0.511055 0.456061 0.649396 0.037 Uiso 1 1 d G U . . .
O6 O 0.29036(16) 0.43133(14) 0.87573(11) 0.0243(3) Uani 1 1 d G . . . .
H6A H 0.330154 0.452599 0.804561 0.036 Uiso 1 1 d G U . . .
O7 O 0.51701(16) 0.23492(13) 1.01691(11) 0.0246(3) Uani 1 1 d G . . . .
H7A H 0.593017 0.219536 0.972034 0.037 Uiso 1 1 d G U . . .
H7B H 0.451662 0.296582 0.968372 0.037 Uiso 1 1 d G U . . .
O8 O 0.25162(17) 0.06968(14) 0.09010(12) 0.0277(3) Uani 1 1 d G . . . .
H8B H 0.178774 0.129540 0.047729 0.042 Uiso 0.5 1 d G U P A 1
H8A H 0.345964 0.106008 0.068379 0.042 Uiso 1 1 d G U . . .
O9 O 1.02125(19) 0.27193(14) -0.02952(12) 0.0262(3) Uani 1 1 d G . . . .
H9AA H 0.958432 0.264547 -0.079091 0.039 Uiso 0.5 1 d G U P B 1
H9AB H 1.093701 0.326340 -0.073554 0.039 Uiso 0.5 1 d G U P C 1
O10 O 0.76109(17) 0.33763(15) 0.09804(12) 0.0284(3) Uani 1 1 d G . . . .
H10B H 0.847182 0.319100 0.061980 0.043 Uiso 0.5 1 d G U P D 1
H10A H 0.678211 0.308324 0.078711 0.043 Uiso 1 1 d G U . . .
H8C H 0.245(5) -0.001(5) 0.091(4) 0.026(11) Uiso 0.5 1 d . . P E 2
H4B H 0.761(6) 0.103(6) 0.896(4) 0.035(13) Uiso 0.5 1 d . . P F 1
H4C H 0.856(8) 0.202(6) 0.899(5) 0.054(18) Uiso 0.5 1 d . . P G 2
H9BC H 1.086(7) 0.211(6) 0.006(5) 0.050(16) Uiso 0.5 1 d . . P H 2
H10C H 0.749(6) 0.406(5) 0.098(4) 0.030(13) Uiso 0.5 1 d . . P I 2
H6B H 0.280(5) 0.500(5) 0.882(4) 0.020(10) Uiso 0.5 1 d . . P J 1
H6C H 0.203(10) 0.383(8) 0.897(7) 0.09(2) Uiso 0.5 1 d . . P K 2
H9BD H 0.950(11) 0.292(8) 0.001(7) 0.10(3) Uiso 0.5 1 d . . P L 2

loop_
_atom_site_aniso_label
_atom_site_aniso_U_11
_atom_site_aniso_U_22
_atom_site_aniso_U_33
_atom_site_aniso_U_23
_atom_site_aniso_U_13
_atom_site_aniso_U_12
C1 0.0172(8) 0.0169(8) 0.0186(8) -0.0076(7) 0.0016(6) -0.0011(6)
C2 0.0244(9) 0.0248(9) 0.0215(8) -0.0127(7) 0.0009(7) -0.0024(7)
C3 0.0294(10) 0.0253(9) 0.0304(10) -0.0178(8) 0.0032(8) -0.0034(7)
C4 0.0307(10) 0.0175(8) 0.0356(10) -0.0125(8) 0.0036(8) -0.0009(7)
C5 0.0230(9) 0.0183(8) 0.0239(9) -0.0062(7) 0.0017(7) -0.0002(7)
C6 0.0161(8) 0.0190(8) 0.0186(8) -0.0085(7) 0.0008(6) -0.0010(6)
C7 0.0182(8) 0.0178(8) 0.0182(8) -0.0088(7) 0.0025(6) -0.0028(6)
C8 0.0217(9) 0.0233(9) 0.0132(8) -0.0054(7) -0.0014(6) -0.0011(7)
C9 0.0294(10) 0.0352(10) 0.0193(9) -0.0129(8) 0.0014(7) -0.0103(8)
C10 0.0226(9) 0.0156(8) 0.0172(8) -0.0043(7) 0.0000(6) -0.0006(6)
C11 0.0298(10) 0.0245(9) 0.0189(8) -0.0069(7) 0.0055(7) -0.0039(7)
C12 0.0266(10) 0.0283(9) 0.0187(8) -0.0079(7) 0.0038(7) -0.0067(7)
C13 0.0248(10) 0.0305(10) 0.0346(11) -0.0025(9) -0.0045(8) 0.0015(8)
C14 0.0172(8) 0.0168(8) 0.0235(8) -0.0115(7) 0.0012(7) -0.0002(6)
N1 0.0185(7) 0.0187(7) 0.0160(7) -0.0080(6) 0.0010(5) -0.0022(5)
N2 0.0194(7) 0.0166(7) 0.0163(7) -0.0070(6) 0.0016(5) -0.0014(5)
O1 0.0171(6) 0.0291(7) 0.0248(6) 0.0015(5) 0.0001(5) -0.0017(5)
O2 0.0185(6) 0.0211(6) 0.0228(6) -0.0066(5) 0.0027(5) -0.0033(5)
O3 0.0189(6) 0.0226(6) 0.0184(6) -0.0046(5) -0.0012(5) -0.0020(5)
O4 0.0234(7) 0.0246(7) 0.0204(6) -0.0092(5) 0.0005(5) -0.0016(5)
O5 0.0232(7) 0.0268(7) 0.0267(7) -0.0147(5) -0.0046(5) 0.0027(5)
O6 0.0231(7) 0.0224(7) 0.0262(7) -0.0101(6) 0.0032(5) -0.0024(5)
O7 0.0208(6) 0.0293(7) 0.0242(6) -0.0128(5) 0.0014(5) 0.0009(5)
O8 0.0290(7) 0.0245(7) 0.0276(7) -0.0092(6) -0.0005(5) -0.0039(6)
O9 0.0212(7) 0.0269(7) 0.0306(7) -0.0130(6) 0.0021(6) -0.0026(6)
O10 0.0273(7) 0.0319(8) 0.0308(7) -0.0181(6) 0.0001(5) -0.0030(6)

loop_
_atom_type_symbol
_atom_type_description
_atom_type_scat_dispersion_real
_atom_type_scat_dispersion_imag
_atom_type_scat_source
C C 0.0181 0.0091 'International Tables Vol C Tables 4.2.6.8 and 6.1.1.4'
H H 0.0000 0.0000 'International Tables Vol C Tables 4.2.6.8 and 6.1.1.4'
N N 0.0311 0.0180 'International Tables Vol C Tables 4.2.6.8 and 6.1.1.4'
O O 0.0492 0.0322 'International Tables Vol C Tables 4.2.6.8 and 6.1.1.4'

loop_
_exptl_crystal_face_index_h
_exptl_crystal_face_index_k
_exptl_crystal_face_index_l
_exptl_crystal_face_perp_dist
-1.00 0.00 0.00 0.1720
0.00 1.00 1.00 0.0200
0.00 -1.00 -1.00 0.0520
0.00 1.00 0.00 0.0130
0.00 -1.00 0.00 0.0100
1.00 0.00 0.00 0.2620

loop_
_geom_angle_atom_site_label_1
_geom_angle_atom_site_label_2
_geom_angle_atom_site_label_3
_geom_angle
_geom_angle_site_symmetry_1
_geom_angle_site_symmetry_3
_geom_angle_publ_flag
C2 C1 C6 121.21(16) . . ?
C2 C1 N2 132.51(16) . . ?
N2 C1 C6 106.27(14) . . ?
C1 C2 H2 121.7 . . ?
C3 C2 C1 116.55(16) . . ?
C3 C2 H2 121.7 . . ?
C2 C3 H3 119.0 . . ?
C2 C3 C4 121.99(17) . . ?
C4 C3 H3 119.0 . . ?
C3 C4 H4 119.0 . . ?
C5 C4 C3 122.02(17) . . ?
C5 C4 H4 119.0 . . ?
C4 C5 H5 122.0 . . ?
C4 C5 C6 116.05(16) . . ?
C6 C5 H5 122.0 . . ?
C5 C6 C1 122.15(16) . . ?
N1 C6 C1 106.91(14) . . ?
N1 C6 C5 130.92(16) . . ?
N1 C7 H7 124.6 . . ?
N1 C7 N2 110.82(14) . . ?
N2 C7 H7 124.6 . . ?
C9 C8 H8 108.3 . . ?
C9 C8 C12 111.84(15) . . ?
C12 C8 H8 108.3 . . ?
N1 C8 H8 108.3 . . ?
N1 C8 C9 110.78(14) . . ?
N1 C8 C12 109.08(14) . . ?
C8 C9 H9A 109.5 . . ?
C8 C9 H9B 109.5 . . ?
C8 C9 H9C 109.5 . . ?
H9A C9 H9B 109.5 . . ?
H9A C9 H9C 109.5 . . ?
H9B C9 H9C 109.5 . . ?
C11 C10 H10 107.3 . . ?
C11 C10 C13 113.35(15) . . ?
C13 C10 H10 107.3 . . ?
N2 C10 H10 107.3 . . ?
N2 C10 C11 111.28(14) . . ?
N2 C10 C13 109.99(14) . . ?
C10 C11 H11A 109.5 . . ?
C10 C11 H11B 109.5 . . ?
C10 C11 H11C 109.5 . . ?
H11A C11 H11B 109.5 . . ?
H11A C11 H11C 109.5 . . ?
H11B C11 H11C 109.5 . . ?
C8 C12 H12A 109.5 . . ?
C8 C12 H12B 109.5 . . ?
C8 C12 H12C 109.5 . . ?
H12A C12 H12B 109.5 . . ?
H12A C12 H12C 109.5 . . ?
H12B C12 H12C 109.5 . . ?
C10 C13 H13A 109.5 . . ?
C10 C13 H13B 109.5 . . ?
C10 C13 H13C 109.5 . . ?
H13A C13 H13B 109.5 . . ?
H13A C13 H13C 109.5 . . ?
H13B C13 H13C 109.5 . . ?
O2 C14 O1 116.64(15) . . ?
O2 C14 O3 124.93(16) . . ?
O3 C14 O1 118.42(15) . . ?
C6 N1 C8 124.37(14) . . ?
C7 N1 C6 108.01(13) . . ?
C7 N1 C8 127.50(14) . . ?
C1 N2 C10 128.50(14) . . ?
C7 N2 C1 107.98(13) . . ?
C7 N2 C10 123.48(14) . . ?
C14 O1 H1 109.5 . . ?
H4A O4 H4B 105.7 . . ?
H4A O4 H4C 102.8 . . ?
H5A O5 H5B 104.4 . . ?
H6A O6 H6B 104.9 . . ?
H6A O6 H6C 115.6 . . ?
H7A O7 H7B 104.6 . . ?
H8B O8 H8A 104.5 . . ?
H8A O8 H8C 118.2 . . ?
H9AA O9 H9AB 104.5 . . ?
H9BC O9 H9BD 122(7) . . ?
H10B O10 H10A 104.5 . . ?
H10A O10 H10C 118.3 . . ?

loop_
_geom_bond_atom_site_label_1
_geom_bond_atom_site_label_2
_geom_bond_distance
_geom_bond_site_symmetry_2
_geom_bond_publ_flag
C1 C2 1.394(2) . ?
C1 C6 1.398(2) . ?
C1 N2 1.395(2) . ?
C2 H2 0.9500 . ?
C2 C3 1.380(3) . ?
C3 H3 0.9500 . ?
C3 C4 1.400(3) . ?
C4 H4 0.9500 . ?
C4 C5 1.380(3) . ?
C5 H5 0.9500 . ?
C5 C6 1.395(2) . ?
C6 N1 1.393(2) . ?
C7 H7 0.9500 . ?
C7 N1 1.326(2) . ?
C7 N2 1.338(2) . ?
C8 H8 1.0000 . ?
C8 C9 1.516(3) . ?
C8 C12 1.525(2) . ?
C8 N1 1.492(2) . ?
C9 H9A 0.9800 . ?
C9 H9B 0.9800 . ?
C9 H9C 0.9800 . ?
C10 H10 1.0000 . ?
C10 C11 1.521(2) . ?
C10 C13 1.523(3) . ?
C10 N2 1.485(2) . ?
C11 H11A 0.9800 . ?
C11 H11B 0.9800 . ?
C11 H11C 0.9800 . ?
C12 H12A 0.9800 . ?
C12 H12B 0.9800 . ?
C12 H12C 0.9800 . ?
C13 H13A 0.9800 . ?
C13 H13B 0.9800 . ?
C13 H13C 0.9800 . ?
C14 O1 1.333(2) . ?
C14 O2 1.248(2) . ?
C14 O3 1.268(2) . ?
O1 H1 0.8400 . ?
O4 H4A 0.8701 . ?
O4 H4B 0.86(6) . ?
O4 H4C 0.79(7) . ?
O5 H5A 0.8702 . ?
O5 H5B 0.8706 . ?
O6 H6A 0.8700 . ?
O6 H6B 0.82(5) . ?
O6 H6C 0.89(8) . ?
O7 H7A 0.8694 . ?
O7 H7B 0.8694 . ?
O8 H8B 0.8700 . ?
O8 H8A 0.8698 . ?
O8 H8C 0.82(6) . ?
O9 H9AA 0.8708 . ?
O9 H9AB 0.8695 . ?
O9 H9BC 0.81(6) . ?
O9 H9BD 0.75(9) . ?
O10 H10B 0.8699 . ?
O10 H10A 0.8699 . ?
O10 H10C 0.78(5) . ?

loop_
_geom_torsion_atom_site_label_1
_geom_torsion_atom_site_label_2
_geom_torsion_atom_site_label_3
_geom_torsion_atom_site_label_4
_geom_torsion
_geom_torsion_site_symmetry_1
_geom_torsion_site_symmetry_2
_geom_torsion_site_symmetry_3
_geom_torsion_site_symmetry_4
_geom_torsion_publ_flag
C1 C2 C3 C4 0.4(3) . . . . ?
C1 C6 N1 C7 -0.68(18) . . . . ?
C1 C6 N1 C8 175.63(14) . . . . ?
C2 C1 C6 C5 1.0(3) . . . . ?
C2 C1 C6 N1 179.73(15) . . . . ?
C2 C1 N2 C7 -179.23(18) . . . . ?
C2 C1 N2 C10 3.2(3) . . . . ?
C2 C3 C4 C5 1.2(3) . . . . ?
C3 C4 C5 C6 -1.5(3) . . . . ?
C4 C5 C6 C1 0.5(3) . . . . ?
C4 C5 C6 N1 -177.89(17) . . . . ?
C5 C6 N1 C7 177.89(18) . . . . ?
C5 C6 N1 C8 -5.8(3) . . . . ?
C6 C1 C2 C3 -1.4(3) . . . . ?
C6 C1 N2 C7 -0.08(18) . . . . ?
C6 C1 N2 C10 -177.63(15) . . . . ?
C9 C8 N1 C6 165.19(15) . . . . ?
C9 C8 N1 C7 -19.2(2) . . . . ?
C11 C10 N2 C1 -58.5(2) . . . . ?
C11 C10 N2 C7 124.30(17) . . . . ?
C12 C8 N1 C6 -71.3(2) . . . . ?
C12 C8 N1 C7 104.30(19) . . . . ?
C13 C10 N2 C1 68.0(2) . . . . ?
C13 C10 N2 C7 -109.22(19) . . . . ?
N1 C7 N2 C1 -0.36(19) . . . . ?
N1 C7 N2 C10 177.35(14) . . . . ?
N2 C1 C2 C3 177.65(17) . . . . ?
N2 C1 C6 C5 -178.27(15) . . . . ?
N2 C1 C6 N1 0.46(18) . . . . ?
N2 C7 N1 C6 0.66(19) . . . . ?
N2 C7 N1 C8 -175.51(15) . . . . ?
